data_7035378
loop_
_publ_author_name
'P\/lotek, Micha\/l'
'Starosta, Rados\/law'
'Komarnicka, Urszula K.'
'Sk\'orska-Stania, Agnieszka'
'Je\.zowska-Bojczuk, Ma\/lgorzata'
'Stochel, Gra\.zyna'
'Kyzio\/l, Agnieszka'

_publ_section_title
;
 New ruthenium(ii) coordination compounds possessing bidentate
 aminomethylphosphane ligands: synthesis, characterization and preliminary
 biological study in vitro.
;
_journal_issue 31
_journal_name_full 'Dalton transactions (Cambridge, England : 2003)'
_journal_page_first 13969
_journal_page_last 13978
_journal_paper_doi 10.1039/c5dt01119a
_journal_volume 44
_journal_year 2015
_chemical_formula_moiety 'C42 H56 Cl2 N6 P2 Ru, C H Cl3'
_chemical_formula_sum 'C43 H57 Cl5 N6 P2 Ru'
_chemical_formula_weight 998.233
_chemical_name_systematic
(OC-6-33)-bis(acetonitrile)dichlorobis{{1-[4-ethyl(tetrahydro-1,4-diazino)]methyl}diphenylphosphine-?P}ruthenium(II)
_space_group_IT_number 11
_symmetry_cell_setting monoclinic
_symmetry_Int_Tables_number 11
_symmetry_space_group_name_Hall '-P 2yb'
_symmetry_space_group_name_H-M 'P 1 21/m 1'
_atom_sites_solution_hydrogens geom
_audit_creation_date 2014-11-18T15:08:19-00:00
_audit_creation_method 'WinGX routine CIF_UPDATE'
_audit_update_record
;
2015-05-07 deposited with the CCDC.
2015-06-08 downloaded from the CCDC.
;
_cell_angle_alpha 90
_cell_angle_beta 100.394(5)
_cell_angle_gamma 90
_cell_formula_units_Z 2
_cell_length_a 9.2987(6)
_cell_length_b 25.238(2)
_cell_length_c 10.4915(7)
_cell_measurement_reflns_used 13059
_cell_measurement_temperature 293(2)
_cell_measurement_theta_max 36.7920
_cell_measurement_theta_min 2.8114
_cell_volume 2421.7(3)
_computing_cell_refinement
;
CrysAlis RED, Oxford Diffraction Ltd.,
Version 1.171.33.66 (release 28-04-2010 CrysAlis171 .NET)
(compiled Apr 28 2010,14:27:37)
;
_computing_data_collection
;
CrysAlis CCD, Oxford Diffraction Ltd.,
Version 1.171.33.66 (release 28-04-2010 CrysAlis171 .NET)
(compiled Apr 28 2010,14:27:37)
;
_computing_data_reduction
;
CrysAlis RED, Oxford Diffraction Ltd.,
Version 1.171.33.66 (release 28-04-2010 CrysAlis171 .NET)
(compiled Apr 28 2010,14:27:37)
;
_computing_molecular_graphics 'Ortep-3 for Windows (Farrugia, 1997)'
_computing_publication_material 'WinGX publication routines (Farrugia, 1999)'
_computing_structure_refinement 'SHELXL-2012 (Sheldrick, 2012)'
_computing_structure_solution 'SHELXS-2008 (Sheldrick, 2008)'
_diffrn_ambient_temperature 293(2)
_diffrn_measured_fraction_theta_full 0.996
_diffrn_measured_fraction_theta_max 0.604
_diffrn_measurement_details
;
  1 omega  -74.00   70.75   0.7500   20.0000
omega____ theta____ kappa____ phi______ frames
    -       30.0000  -79.0000    0.0000 193

  2 omega  -74.00   70.75   0.7500   20.0000
omega____ theta____ kappa____ phi______ frames
    -       30.0000  -79.0000   90.0000 193

  3 omega  -74.00   70.75   0.7500   20.0000
omega____ theta____ kappa____ phi______ frames
    -       30.0000  -79.0000  180.0000 193

  4 omega  -74.00   70.75   0.7500   20.0000
omega____ theta____ kappa____ phi______ frames
    -       30.0000  -79.0000  270.0000 193

  5 omega  -54.00   27.75   0.7500   40.0000
omega____ theta____ kappa____ phi______ frames
    -       48.0000  -79.0000   45.0000 109

;
_diffrn_measurement_device_type 'SuperNova, Dual, Cu at zero, Atlas'
_diffrn_measurement_method '\w scans'
_diffrn_orient_matrix_UB_11 0.0365698000
_diffrn_orient_matrix_UB_12 0.0169795000
_diffrn_orient_matrix_UB_13 0.0493506000
_diffrn_orient_matrix_UB_21 0.0121339000
_diffrn_orient_matrix_UB_22 -0.0217848000
_diffrn_orient_matrix_UB_23 0.0434155000
_diffrn_orient_matrix_UB_31 0.0673055000
_diffrn_orient_matrix_UB_32 -0.0052927000
_diffrn_orient_matrix_UB_33 -0.0203748000
_diffrn_radiation_probe x-ray
_diffrn_radiation_type MoK\a
_diffrn_radiation_wavelength 0.71073
_diffrn_reflns_av_R_equivalents 0.0454
_diffrn_reflns_av_unetI/netI 0.0459
_diffrn_reflns_Laue_measured_fraction_full 0.996
_diffrn_reflns_Laue_measured_fraction_max 0.604
_diffrn_reflns_limit_h_max 14
_diffrn_reflns_limit_h_min -11
_diffrn_reflns_limit_k_max 33
_diffrn_reflns_limit_k_min -34
_diffrn_reflns_limit_l_max 16
_diffrn_reflns_limit_l_min -14
_diffrn_reflns_number 26561
_diffrn_reflns_point_group_measured_fraction_full 0.996
_diffrn_reflns_point_group_measured_fraction_max 0.604
_diffrn_reflns_theta_full 25.242
_diffrn_reflns_theta_max 36.7920
_diffrn_reflns_theta_min 2.8114
_exptl_absorpt_coefficient_mu 0.702
_exptl_absorpt_correction_T_max 1.00000
_exptl_absorpt_correction_T_min 0.88546
_exptl_absorpt_correction_type multi-scan
_exptl_absorpt_process_details
;
CrysAlis RED, Oxford Diffraction Ltd.,
Version 1.171.33.66 (release 28-04-2010 CrysAlis171 .NET)
(compiled Apr 28 2010,14:27:37)
Empirical absorption correction using spherical harmonics,
 implemented in SCALE3 ABSPACK scaling algorithm.
;
_exptl_crystal_colour yellow
_exptl_crystal_density_diffrn 1.369
_exptl_crystal_description needles
_exptl_crystal_F_000 1032
_exptl_crystal_size_max 0.35
_exptl_crystal_size_mid 0.07
_exptl_crystal_size_min 0.05
_refine_diff_density_max 0.877
_refine_diff_density_min -0.862
_refine_diff_density_rms 0.098
_refine_ls_extinction_method none
_refine_ls_goodness_of_fit_ref 1.023
_refine_ls_hydrogen_treatment constr
_refine_ls_matrix_type full
_refine_ls_number_parameters 276
_refine_ls_number_reflns 7510
_refine_ls_number_restraints 0
_refine_ls_restrained_S_all 1.023
_refine_ls_R_factor_all 0.0599
_refine_ls_R_factor_gt 0.0465
_refine_ls_shift/su_max 0.001
_refine_ls_shift/su_mean 0
_refine_ls_structure_factor_coef Fsqd
_refine_ls_weighting_details
;
 w=1/[\s^2^(Fo^2^)+(0.0421P)^2^+2.8496P]
 where P=(Fo^2^+2Fc^2^)/3
;
_refine_ls_weighting_scheme calc
_refine_ls_wR_factor_gt 0.0989
_refine_ls_wR_factor_ref 0.1054
_reflns_Friedel_coverage 0
_reflns_number_gt 6265
_reflns_number_total 7510
_reflns_threshold_expression 'I > 2\s(I)'
_cod_data_source_file c5dt01119a2.cif
_cod_data_source_block rupp1a
_cod_depositor_comments 'Adding full bibliography for 7035374--7035378.cif.'
_cod_original_sg_symbol_H-M 'P 21/m'
_cod_database_code 7035378

loop_
_symmetry_equiv_pos_as_xyz
'x, y, z'
'-x, y+1/2, -z'
'-x, -y, -z'
'x, -y-1/2, z'

loop_
_atom_site_label
_atom_site_type_symbol
_atom_site_fract_x
_atom_site_fract_y
_atom_site_fract_z
_atom_site_U_iso_or_equiv
_atom_site_adp_type
_atom_site_occupancy
_atom_site_site_symmetry_order
_atom_site_calc_flag
_atom_site_refinement_flags_posn
_atom_site_refinement_flags_adp
_atom_site_refinement_flags_occupancy
C1 C 0.7167(2) 0.86279(9) 0.6930(2) 0.0179(4) Uani 1 1 d . . .
H1A H 0.6858 0.8445 0.7648 0.022 Uiso 1 1 calc R U .
H1B H 0.8146 0.8505 0.6885 0.022 Uiso 1 1 calc R U .
N1 N 0.72435(19) 0.91971(8) 0.72220(17) 0.0166(4) Uani 1 1 d . . .
N11 N 0.7877(2) 1.00582(8) 0.90633(19) 0.0205(4) Uani 1 1 d . . .
C11 C 0.6268(2) 0.93357(10) 0.8124(2) 0.0208(5) Uani 1 1 d . . .
H11A H 0.6525 0.9127 0.8909 0.025 Uiso 1 1 calc R U .
H11B H 0.5268 0.9251 0.7734 0.025 Uiso 1 1 calc R U .
C12 C 0.6376(2) 0.99164(10) 0.8461(2) 0.0217(5) Uani 1 1 d . . .
H12A H 0.608 1.0125 0.7681 0.026 Uiso 1 1 calc R U .
H12B H 0.5718 0.9998 0.9054 0.026 Uiso 1 1 calc R U .
C13 C 0.8861(2) 0.99219(10) 0.8172(2) 0.0208(5) Uani 1 1 d . . .
H13A H 0.986 1.0005 0.857 0.025 Uiso 1 1 calc R U .
H13B H 0.8612 1.0131 0.7387 0.025 Uiso 1 1 calc R U .
C14 C 0.8744(2) 0.93378(10) 0.7834(2) 0.0213(5) Uani 1 1 d . . .
H14A H 0.9408 0.9254 0.7248 0.026 Uiso 1 1 calc R U .
H14B H 0.903 0.913 0.8616 0.026 Uiso 1 1 calc R U .
C15 C 0.8005(3) 1.06210(10) 0.9382(2) 0.0268(5) Uani 1 1 d . . .
H15A H 0.7535 1.0825 0.8639 0.032 Uiso 1 1 calc R U .
H15B H 0.903 1.0718 0.9562 0.032 Uiso 1 1 calc R U .
C16 C 0.7316(3) 1.07609(13) 1.0540(3) 0.0358(7) Uani 1 1 d . . .
H16A H 0.7426 1.1134 1.0712 0.054 Uiso 1 1 calc R U .
H16B H 0.779 1.0565 1.1283 0.054 Uiso 1 1 calc R U .
H16C H 0.6296 1.0672 1.036 0.054 Uiso 1 1 calc R U .
C21 C 0.4278(2) 0.88112(9) 0.5460(2) 0.0167(4) Uani 1 1 d . . .
C22 C 0.4128(2) 0.93371(9) 0.5039(2) 0.0190(4) Uani 1 1 d . . .
H22 H 0.4845 0.9491 0.4645 0.023 Uiso 1 1 calc R U .
C23 C 0.2909(3) 0.96325(10) 0.5207(2) 0.0229(5) Uani 1 1 d . . .
H23 H 0.2822 0.9984 0.4937 0.028 Uiso 1 1 calc R U .
C24 C 0.1828(3) 0.94029(10) 0.5777(2) 0.0245(5) Uani 1 1 d . . .
H24 H 0.1012 0.9599 0.5885 0.029 Uiso 1 1 calc R U .
C25 C 0.1967(3) 0.88765(10) 0.6187(2) 0.0232(5) Uani 1 1 d . . .
H25 H 0.1238 0.8721 0.6563 0.028 Uiso 1 1 calc R U .
C26 C 0.3184(2) 0.85846(9) 0.6036(2) 0.0180(4) Uani 1 1 d . . .
H26 H 0.3274 0.8235 0.6321 0.022 Uiso 1 1 calc R U .
C31 C 0.6700(2) 0.87309(9) 0.4114(2) 0.0174(4) Uani 1 1 d . . .
C32 C 0.8174(3) 0.88570(11) 0.4238(2) 0.0274(5) Uani 1 1 d . . .
H32 H 0.8788 0.8816 0.5036 0.033 Uiso 1 1 calc R U .
C33 C 0.8742(3) 0.90438(13) 0.3183(3) 0.0354(7) Uani 1 1 d . . .
H33 H 0.973 0.9128 0.3284 0.042 Uiso 1 1 calc R U .
C34 C 0.7846(3) 0.91061(12) 0.1980(3) 0.0326(6) Uani 1 1 d . . .
H34 H 0.8222 0.9237 0.1279 0.039 Uiso 1 1 calc R U .
C35 C 0.6393(3) 0.89712(12) 0.1845(3) 0.0320(6) Uani 1 1 d . . .
H35 H 0.5787 0.9005 0.1041 0.038 Uiso 1 1 calc R U .
C36 C 0.5818(3) 0.87843(11) 0.2897(2) 0.0256(5) Uani 1 1 d . . .
H36 H 0.4833 0.8694 0.2787 0.031 Uiso 1 1 calc R U .
P1 P 0.59368(6) 0.84288(2) 0.54185(5) 0.01413(12) Uani 1 1 d . . .
Cl1 Cl 0.84354(8) 0.75 0.59649(7) 0.01974(16) Uani 1 2 d S T P
Cl2 Cl 0.53731(8) 0.75 0.75177(7) 0.01833(15) Uani 1 2 d S T P
Ru1 Ru 0.57925(3) 0.75 0.52897(2) 0.01330(7) Uani 1 2 d S T P
Cl3C Cl 0.99516(12) 1.19300(3) 0.99707(9) 0.0542(2) Uani 1 1 d . . .
Cl4C Cl 0.80575(15) 1.25 1.14173(13) 0.0590(3) Uani 1 2 d S T P
C1C C 0.9758(6) 1.25 1.0904(4) 0.0436(11) Uani 1 2 d S T P
H1C H 1.0537 1.25 1.167 0.052 Uiso 1 2 calc R U P
C41 C 0.2423(4) 0.75 0.4173(3) 0.0221(7) Uani 1 2 d S T P
N4 N 0.3637(3) 0.75 0.4604(2) 0.0179(5) Uani 1 2 d S T P
C42 C 0.0854(4) 0.75 0.3655(4) 0.0407(11) Uani 1 2 d S T P
H42A H 0.0663 0.7713 0.2884 0.061 Uiso 0.5 1 calc R U P
H42C H 0.0337 0.7644 0.429 0.061 Uiso 0.5 1 calc R U P
H42B H 0.0531 0.7144 0.3451 0.061 Uiso 0.5 1 calc R U P
C51 C 0.6262(4) 0.75 0.2397(3) 0.0278(8) Uani 1 2 d S T P
N5 N 0.6112(3) 0.75 0.3446(3) 0.0191(5) Uani 1 2 d S T P
C52 C 0.6449(7) 0.75 0.1037(4) 0.0510(13) Uani 1 2 d S T P
H52C H 0.555 0.7604 0.0494 0.076 Uiso 0.5 1 calc R U P
H52B H 0.6713 0.7151 0.0799 0.076 Uiso 0.5 1 calc R U P
H52A H 0.7208 0.7745 0.0929 0.076 Uiso 0.5 1 calc R U P

loop_
_atom_site_aniso_label
_atom_site_aniso_U_11
_atom_site_aniso_U_22
_atom_site_aniso_U_33
_atom_site_aniso_U_23
_atom_site_aniso_U_13
_atom_site_aniso_U_12
C1 0.0171(10) 0.0174(11) 0.0186(9) -0.0002(8) 0.0011(7) -0.0002(8)
N1 0.0141(8) 0.0162(9) 0.0194(8) -0.0024(7) 0.0028(6) -0.0023(7)
N11 0.0191(9) 0.0211(10) 0.0208(9) -0.0048(7) 0.0022(7) -0.0013(8)
C11 0.0181(10) 0.0246(12) 0.0206(10) -0.0042(9) 0.0055(8) -0.0040(9)
C12 0.0171(10) 0.0262(13) 0.0224(10) -0.0064(9) 0.0051(8) 0.0011(9)
C13 0.0180(10) 0.0209(12) 0.0239(11) -0.0020(9) 0.0048(8) -0.0036(9)
C14 0.0150(10) 0.0218(12) 0.0265(11) -0.0036(9) 0.0027(8) -0.0015(9)
C15 0.0273(12) 0.0202(12) 0.0307(12) -0.0076(10) -0.0010(9) -0.0004(10)
C16 0.0302(14) 0.0394(16) 0.0362(14) -0.0181(12) 0.0014(11) 0.0038(12)
C21 0.0145(9) 0.0178(11) 0.0171(9) -0.0015(8) 0.0014(7) 0.0005(8)
C22 0.0176(10) 0.0179(11) 0.0212(10) 0.0011(8) 0.0024(8) -0.0010(9)
C23 0.0231(11) 0.0184(12) 0.0266(11) 0.0016(9) 0.0023(9) 0.0032(9)
C24 0.0183(10) 0.0260(13) 0.0292(12) -0.0013(10) 0.0042(9) 0.0070(10)
C25 0.0187(10) 0.0254(13) 0.0263(11) -0.0006(9) 0.0068(8) -0.0016(9)
C26 0.0162(10) 0.0176(11) 0.0204(10) 0.0011(8) 0.0035(7) -0.0001(8)
C31 0.0202(10) 0.0141(10) 0.0186(9) 0.0021(8) 0.0057(8) 0.0001(8)
C32 0.0242(12) 0.0349(15) 0.0232(11) -0.0002(10) 0.0047(9) -0.0086(11)
C33 0.0299(13) 0.0466(18) 0.0325(14) -0.0011(12) 0.0133(11) -0.0160(13)
C34 0.0398(15) 0.0365(16) 0.0258(12) 0.0037(11) 0.0177(11) -0.0069(12)
C35 0.0317(13) 0.0409(16) 0.0238(12) 0.0088(11) 0.0062(10) 0.0071(12)
C36 0.0213(11) 0.0327(14) 0.0226(11) 0.0071(10) 0.0033(8) 0.0030(10)
P1 0.0133(2) 0.0139(3) 0.0152(2) 0.00032(19) 0.00268(18) -0.0004(2)
Cl1 0.0150(3) 0.0203(4) 0.0237(3) 0 0.0028(3) 0
Cl2 0.0212(3) 0.0186(4) 0.0157(3) 0 0.0048(2) 0
Ru1 0.01288(11) 0.01387(13) 0.01309(10) 0 0.00216(7) 0
Cl3C 0.0838(7) 0.0281(4) 0.0494(5) 0.0012(3) 0.0083(4) 0.0009(4)
Cl4C 0.0563(7) 0.0729(9) 0.0468(7) 0 0.0062(6) 0
C1C 0.061(3) 0.039(2) 0.0260(19) 0 -0.0038(18) 0
C41 0.0200(15) 0.0268(18) 0.0188(14) 0 0.0020(11) 0
N4 0.0241(13) 0.0156(13) 0.0143(11) 0 0.0042(9) 0
C42 0.0160(16) 0.073(3) 0.032(2) 0 -0.0009(14) 0
C51 0.0331(19) 0.0285(19) 0.0237(17) 0 0.0104(14) 0
N5 0.0191(12) 0.0174(14) 0.0209(13) 0 0.0036(10) 0
C52 0.086(4) 0.052(3) 0.0216(19) 0 0.026(2) 0

loop_
_atom_type_symbol
_atom_type_description
_atom_type_scat_dispersion_real
_atom_type_scat_dispersion_imag
_atom_type_scat_source
C C 0.0033 0.0016 'International Tables Vol C Tables 4.2.6.8 and 6.1.1.4'
H H 0 0 'International Tables Vol C Tables 4.2.6.8 and 6.1.1.4'
Cl Cl 0.1484 0.1585 'International Tables Vol C Tables 4.2.6.8 and 6.1.1.4'
N N 0.0061 0.0033 'International Tables Vol C Tables 4.2.6.8 and 6.1.1.4'
P P 0.1023 0.0942 'International Tables Vol C Tables 4.2.6.8 and 6.1.1.4'
Ru Ru -1.2594 0.8363 'International Tables Vol C Tables 4.2.6.8 and 6.1.1.4'

loop_
_geom_angle_atom_site_label_1
_geom_angle_atom_site_label_2
_geom_angle_atom_site_label_3
_geom_angle
_geom_angle_site_symmetry_1
_geom_angle_site_symmetry_3
N1 C1 P1 116.36(14) . .
C11 N1 C1 110.86(18) . .
C11 N1 C14 108.01(17) . .
C1 N1 C14 109.50(17) . .
C15 N11 C13 110.0(2) . .
C15 N11 C12 111.55(19) . .
C13 N11 C12 108.85(17) . .
N1 C11 C12 111.1(2) . .
N11 C12 C11 110.85(19) . .
N11 C13 C14 110.6(2) . .
N1 C14 C13 111.07(19) . .
N11 C15 C16 112.5(2) . .
C26 C21 C22 119.1(2) . .
C26 C21 P1 118.59(17) . .
C22 C21 P1 122.04(18) . .
C23 C22 C21 120.3(2) . .
C24 C23 C22 120.0(2) . .
C23 C24 C25 119.8(2) . .
C26 C25 C24 120.3(2) . .
C25 C26 C21 120.4(2) . .
C32 C31 C36 118.1(2) . .
C32 C31 P1 122.51(17) . .
C36 C31 P1 119.00(18) . .
C31 C32 C33 120.8(2) . .
C34 C33 C32 120.6(3) . .
C35 C34 C33 118.8(2) . .
C34 C35 C36 120.8(2) . .
C35 C36 C31 120.8(2) . .
C31 P1 C21 104.03(10) . .
C31 P1 C1 105.44(10) . .
C21 P1 C1 103.32(10) . .
C31 P1 Ru1 113.63(8) . .
C21 P1 Ru1 119.24(8) . .
C1 P1 Ru1 109.89(7) . .
N4 Ru1 N5 88.10(11) . .
N4 Ru1 P1 93.650(14) . 4_575
N5 Ru1 P1 92.206(15) . 4_575
N4 Ru1 P1 93.649(14) . .
N5 Ru1 P1 92.207(15) . .
P1 Ru1 P1 171.59(3) 4_575 .
N4 Ru1 Cl1 175.98(8) . .
N5 Ru1 Cl1 87.88(8) . .
P1 Ru1 Cl1 86.505(14) 4_575 .
P1 Ru1 Cl1 86.506(14) . .
N4 Ru1 Cl2 91.22(8) . .
N5 Ru1 Cl2 179.32(8) . .
P1 Ru1 Cl2 87.836(15) 4_575 .
P1 Ru1 Cl2 87.836(15) . .
Cl1 Ru1 Cl2 92.80(3) . .
Cl4C C1C Cl3C 110.87(19) . .
Cl4C C1C Cl3C 110.87(19) . 4_585
Cl3C C1C Cl3C 109.0(2) . 4_585
N4 C41 C42 178.4(4) . .
C41 N4 Ru1 177.6(3) . .
N5 C51 C52 179.8(4) . .
C51 N5 Ru1 178.6(3) . .

loop_
_geom_bond_atom_site_label_1
_geom_bond_atom_site_label_2
_geom_bond_distance
_geom_bond_site_symmetry_2
C1 N1 1.468(3) .
C1 P1 1.850(2) .
N1 C11 1.467(3) .
N1 C14 1.470(3) .
N11 C15 1.459(3) .
N11 C13 1.462(3) .
N11 C12 1.469(3) .
C11 C12 1.507(3) .
C13 C14 1.515(3) .
C15 C16 1.514(4) .
C21 C26 1.396(3) .
C21 C22 1.398(3) .
C21 P1 1.827(2) .
C22 C23 1.394(3) .
C23 C24 1.386(4) .
C24 C25 1.395(4) .
C25 C26 1.383(3) .
C31 C32 1.390(3) .
C31 C36 1.394(3) .
C31 P1 1.818(2) .
C32 C33 1.392(4) .
C33 C34 1.391(4) .
C34 C35 1.376(4) .
C35 C36 1.393(4) .
P1 Ru1 2.3505(6) .
Cl1 Ru1 2.4317(8) .
Cl2 Ru1 2.4382(8) .
Ru1 N4 2.004(3) .
Ru1 N5 2.009(3) .
Ru1 P1 2.3504(6) 4_575
Cl3C C1C 1.768(3) .
Cl4C C1C 1.760(6) .
C1C Cl3C 1.768(3) 4_585
C41 N4 1.138(4) .
C41 C42 1.462(5) .
C51 N5 1.134(4) .
C51 C52 1.468(5) .

loop_
_geom_hbond_atom_site_label_D
_geom_hbond_atom_site_label_H
_geom_hbond_atom_site_label_A
_geom_hbond_distance_DH
_geom_hbond_distance_HA
_geom_hbond_distance_DA
_geom_hbond_angle_DHA
_geom_hbond_site_symmetry_A
C1 H1A Cl2 0.97 2.75 3.412(2) 126.2 .
C1 H1B Cl1 0.97 2.74 3.309(2) 117.7 .
C26 H26 Cl2 0.93 2.82 3.593(2) 141.5 .
C26 H26 N4 0.93 2.65 3.187(3) 117.5 .
C1C H1C Cl1 0.98 2.49 3.409(4) 155.6 3_777
C42 H42C Cl1 0.96 2.73 3.591(4) 149.2 1_455

loop_
_geom_torsion_atom_site_label_1
_geom_torsion_atom_site_label_2
_geom_torsion_atom_site_label_3
_geom_torsion_atom_site_label_4
_geom_torsion
P1 C1 N1 C11 96.92(19)
P1 C1 N1 C14 -144.01(17)
C1 N1 C11 C12 178.22(17)
C14 N1 C11 C12 58.2(2)
C15 N11 C12 C11 179.3(2)
C13 N11 C12 C11 57.8(3)
N1 C11 C12 N11 -59.4(2)
C15 N11 C13 C14 179.86(18)
C12 N11 C13 C14 -57.7(2)
C11 N1 C14 C13 -58.2(2)
C1 N1 C14 C13 -179.04(19)
N11 C13 C14 N1 59.5(2)
C13 N11 C15 C16 -165.7(2)
C12 N11 C15 C16 73.5(3)
C26 C21 C22 C23 0.8(3)
P1 C21 C22 C23 -173.47(17)
C21 C22 C23 C24 -1.0(3)
C22 C23 C24 C25 0.3(4)
C23 C24 C25 C26 0.5(4)
C24 C25 C26 C21 -0.7(3)
C22 C21 C26 C25 0.1(3)
P1 C21 C26 C25 174.52(17)
C36 C31 C32 C33 1.6(4)
P1 C31 C32 C33 174.2(2)
C31 C32 C33 C34 -0.3(5)
C32 C33 C34 C35 -1.1(5)
C33 C34 C35 C36 1.1(5)
C34 C35 C36 C31 0.2(4)
C32 C31 C36 C35 -1.6(4)
P1 C31 C36 C35 -174.4(2)
C32 C31 P1 C21 134.1(2)
C36 C31 P1 C21 -53.4(2)
C32 C31 P1 C1 25.7(2)
C36 C31 P1 C1 -161.7(2)
C32 C31 P1 Ru1 -94.7(2)
C36 C31 P1 Ru1 77.9(2)
C26 C21 P1 C31 158.96(17)
C22 C21 P1 C31 -26.8(2)
C26 C21 P1 C1 -91.10(18)
C22 C21 P1 C1 83.17(19)
C26 C21 P1 Ru1 31.13(19)
C22 C21 P1 Ru1 -154.60(15)
N1 C1 P1 C31 63.76(19)
N1 C1 P1 C21 -45.13(19)
N1 C1 P1 Ru1 -173.41(14)
